data_2018276
loop_
_publ_author_name
'Matczak-Jon, Ewa'
'\'Slepokura, Katarzyna'

_publ_section_title
;
 Conformations and resulting hydrogen-bonded networks of hydrogen
 {phosphono[(pyridin-1-ium-3-yl)amino]methyl}phosphonate and related
 2-chloro and 6-chloro derivatives
;
_journal_coeditor_code FG3227
_journal_issue 11
_journal_name_full 'Acta Crystallographica Section C'
_journal_page_first o450
_journal_page_last o456
_journal_paper_doi 10.1107/S0108270111040650
_journal_volume 67
_journal_year 2011
_chemical_formula_iupac 'C6 H10 N2 O6 P2'
_chemical_formula_moiety 'C6 H10 N2 O6 P2'
_chemical_formula_sum 'C6 H10 N2 O6 P2'
_chemical_formula_weight 268.10
_chemical_name_systematic
;
hydrogen {phosphono[(pyridin-1-ium-3-yl)amino]methyl}phosphonate
;
_space_group_IT_number 14
_symmetry_cell_setting monoclinic
_symmetry_space_group_name_Hall '-P 2ybc'
_symmetry_space_group_name_H-M 'P 1 21/c 1'
_atom_sites_solution_hydrogens geom
_atom_sites_solution_primary direct
_atom_sites_solution_secondary difmap
_cell_angle_alpha 90.00
_cell_angle_beta 104.35(3)
_cell_angle_gamma 90.00
_cell_formula_units_Z 4
_cell_length_a 9.172(3)
_cell_length_b 14.802(4)
_cell_length_c 7.589(2)
_cell_measurement_reflns_used 4018
_cell_measurement_temperature 120(2)
_cell_measurement_theta_max 41.94
_cell_measurement_theta_min 4.23
_cell_volume 998.2(5)
_computing_cell_refinement 'CrysAlis RED (Oxford Diffraction, 2009)'
_computing_data_collection 'CrysAlis CCD (Oxford Diffraction, 2009)'
_computing_data_reduction 'CrysAlis RED (Oxford Diffraction, 2009)'
_computing_molecular_graphics
;
XP (Bruker, 1998) and DIAMOND (Brandenburg, 2005)
;
_computing_publication_material 'SHELXL97 (Sheldrick, 2008)'
_computing_structure_refinement 'SHELXL97 (Sheldrick, 2008)'
_computing_structure_solution 'SHELXS97 (Sheldrick, 2008)'
_diffrn_ambient_temperature 120(2)
_diffrn_measured_fraction_theta_full 0.996
_diffrn_measured_fraction_theta_max 0.996
_diffrn_measurement_device_type 'Oxford Xcalibur PX \k-geometry diffractometer with Onyx CCD camera'
_diffrn_measurement_method '\w and \f'
_diffrn_radiation_monochromator graphite
_diffrn_radiation_source 'Enhance (Mo) X-ray Source'
_diffrn_radiation_type MoK\a
_diffrn_radiation_wavelength 0.71073
_diffrn_reflns_av_R_equivalents 0.1677
_diffrn_reflns_av_sigmaI/netI 0.1991
_diffrn_reflns_limit_h_max 12
_diffrn_reflns_limit_h_min -12
_diffrn_reflns_limit_k_max 20
_diffrn_reflns_limit_k_min -20
_diffrn_reflns_limit_l_max 10
_diffrn_reflns_limit_l_min -7
_diffrn_reflns_number 17046
_diffrn_reflns_theta_full 30.08
_diffrn_reflns_theta_max 30.08
_diffrn_reflns_theta_min 4.24
_exptl_absorpt_coefficient_mu 0.453
_exptl_absorpt_correction_T_max 0.994
_exptl_absorpt_correction_T_min 0.954
_exptl_absorpt_correction_type analytical
_exptl_absorpt_process_details '(CrysAlis RED; Oxford Diffraction, 2009)'
_exptl_crystal_colour colourless
_exptl_crystal_density_diffrn 1.784
_exptl_crystal_density_method 'not measured'
_exptl_crystal_description needle
_exptl_crystal_F_000 552
_exptl_crystal_size_max 0.20
_exptl_crystal_size_mid 0.02
_exptl_crystal_size_min 0.01
_refine_diff_density_max 0.456
_refine_diff_density_min -0.509
_refine_ls_extinction_method none
_refine_ls_goodness_of_fit_ref 0.815
_refine_ls_hydrogen_treatment constr
_refine_ls_matrix_type full
_refine_ls_number_parameters 148
_refine_ls_number_reflns 2925
_refine_ls_number_restraints 0
_refine_ls_restrained_S_all 0.815
_refine_ls_R_factor_all 0.1386
_refine_ls_R_factor_gt 0.0482
_refine_ls_shift/su_max 0.000
_refine_ls_shift/su_mean 0.000
_refine_ls_structure_factor_coef Fsqd
_refine_ls_weighting_details 'calc w = 1/[\s^2^(Fo^2^)+(0.0000P)^2^+0.0000P] where P=(Fo^2^+2Fc^2^)/3'
_refine_ls_weighting_scheme calc
_refine_ls_wR_factor_gt 0.0485
_refine_ls_wR_factor_ref 0.0563
_reflns_number_gt 1307
_reflns_number_total 2925
_reflns_threshold_expression I>2\s(I)
_cod_data_source_file fg3227.cif
_cod_data_source_block Ib
_cod_original_sg_symbol_H-M 'P 21/c'
_cod_database_code 2018276
_cod_database_fobs_code 2018276

loop_
_symmetry_equiv_pos_as_xyz
'x, y, z'
'-x, y+1/2, -z+1/2'
'-x, -y, -z'
'x, -y-1/2, z-1/2'

loop_
_atom_site_type_symbol
_atom_site_label
_atom_site_fract_x
_atom_site_fract_y
_atom_site_fract_z
_atom_site_U_iso_or_equiv
_atom_site_adp_type
_atom_site_calc_flag
_atom_site_refinement_flags
_atom_site_occupancy
_atom_site_symmetry_multiplicity
P P1 0.78368(9) 0.40568(6) 0.18642(9) 0.01320(18) Uani d . 1 1
P P2 0.77861(9) 0.41123(6) 0.59656(9) 0.01261(18) Uani d . 1 1
O O1 0.8594(2) 0.49621(13) 0.1933(2) 0.0144(5) Uani d . 1 1
O O2 0.6726(2) 0.38128(13) 0.0103(2) 0.0183(5) Uani d . 1 1
O O3 0.9101(2) 0.33353(12) 0.2426(2) 0.0177(5) Uani d . 1 1
H H3 0.8758 0.2825 0.2053 0.027 Uiso calc R 1 1
O O4 0.8730(2) 0.33133(12) 0.6649(2) 0.0174(5) Uani d . 1 1
O O5 0.6506(2) 0.42804(14) 0.6912(2) 0.0189(5) Uani d . 1 1
H H5 0.6787 0.4121 0.8006 0.028 Uiso calc R 1 1
O O6 0.8690(2) 0.49965(13) 0.6029(2) 0.0169(5) Uani d . 1 1
H H6 0.9546 0.4932 0.6739 0.025 Uiso calc R 1 1
N N1 0.5901(3) 0.31537(14) 0.3420(3) 0.0131(5) Uani d . 1 1
H H1N 0.6333 0.2686 0.4056 0.016 Uiso calc R 1 1
N N2 0.2264(3) 0.36111(15) 0.0378(3) 0.0155(6) Uani d . 1 1
H H2N 0.1774 0.4073 -0.0223 0.019 Uiso calc R 1 1
C C1 0.6751(3) 0.39968(18) 0.3591(3) 0.0096(6) Uani d . 1 1
H H1 0.5999 0.4499 0.3329 0.012 Uiso calc R 1 1
C C2 0.3675(3) 0.37509(19) 0.1351(3) 0.0129(7) Uani d . 1 1
H H21 0.4124 0.4330 0.1366 0.016 Uiso calc R 1 1
C C3 0.4481(3) 0.30430(18) 0.2340(3) 0.0113(6) Uani d . 1 1
C C4 0.3766(3) 0.21973(19) 0.2166(3) 0.0135(7) Uani d . 1 1
H H41 0.4296 0.1688 0.2766 0.016 Uiso calc R 1 1
C C5 0.2307(4) 0.20937(18) 0.1141(3) 0.0157(6) Uani d . 1 1
H H51 0.1832 0.1519 0.1050 0.019 Uiso calc R 1 1
C C6 0.1550(3) 0.2824(2) 0.0256(3) 0.0162(7) Uani d . 1 1
H H61 0.0536 0.2770 -0.0431 0.019 Uiso calc R 1 1

loop_
_atom_site_aniso_label
_atom_site_aniso_U_11
_atom_site_aniso_U_22
_atom_site_aniso_U_33
_atom_site_aniso_U_12
_atom_site_aniso_U_13
_atom_site_aniso_U_23
P1 0.0123(5) 0.0153(4) 0.0113(3) -0.0018(4) 0.0017(3) 0.0000(4)
P2 0.0127(5) 0.0140(4) 0.0102(3) -0.0007(4) 0.0011(3) 0.0002(4)
O1 0.0169(13) 0.0118(11) 0.0144(10) -0.0037(9) 0.0040(9) 0.0016(8)
O2 0.0167(12) 0.0284(13) 0.0085(9) -0.0068(9) 0.0005(8) -0.0019(8)
O3 0.0155(12) 0.0136(11) 0.0235(11) -0.0009(9) 0.0040(9) -0.0032(9)
O4 0.0199(13) 0.0126(12) 0.0162(9) 0.0012(9) -0.0021(9) 0.0044(8)
O5 0.0144(12) 0.0327(14) 0.0093(8) 0.0008(10) 0.0023(8) 0.0041(9)
O6 0.0138(13) 0.0152(11) 0.0175(11) -0.0042(9) -0.0038(9) 0.0027(9)
N1 0.0122(14) 0.0103(14) 0.0145(11) -0.0007(10) -0.0012(11) 0.0056(10)
N2 0.0160(15) 0.0123(14) 0.0177(12) 0.0041(11) 0.0034(11) 0.0030(10)
C1 0.0078(15) 0.0074(15) 0.0114(12) -0.0013(13) -0.0019(11) 0.0026(12)
C2 0.0101(17) 0.0144(17) 0.0127(13) -0.0038(13) -0.0002(12) -0.0028(11)
C3 0.0100(17) 0.0140(17) 0.0103(12) -0.0002(13) 0.0036(12) 0.0019(11)
C4 0.0132(18) 0.0131(17) 0.0155(14) -0.0005(13) 0.0059(13) -0.0009(13)
C5 0.0181(18) 0.0116(16) 0.0171(13) -0.0060(15) 0.0037(13) -0.0041(14)
C6 0.0115(17) 0.0242(19) 0.0133(14) -0.0050(14) 0.0038(13) -0.0041(14)

loop_
_atom_type_symbol
_atom_type_description
_atom_type_scat_dispersion_real
_atom_type_scat_dispersion_imag
_atom_type_scat_source
C C 0.0033 0.0016 'International Tables Vol C Tables 4.2.6.8 and 6.1.1.4'
H H 0.0000 0.0000 'International Tables Vol C Tables 4.2.6.8 and 6.1.1.4'
N N 0.0061 0.0033 'International Tables Vol C Tables 4.2.6.8 and 6.1.1.4'
O O 0.0106 0.0060 'International Tables Vol C Tables 4.2.6.8 and 6.1.1.4'
P P 0.1023 0.0942 'International Tables Vol C Tables 4.2.6.8 and 6.1.1.4'

loop_
_geom_angle_atom_site_label_1
_geom_angle_atom_site_label_2
_geom_angle_atom_site_label_3
_geom_angle
_geom_angle_publ_flag
O1 P1 O2 116.63(10) yes
O1 P1 O3 107.19(12) yes
O2 P1 O3 111.83(11) yes
O1 P1 C1 110.27(12) yes
O2 P1 C1 104.72(11) yes
O3 P1 C1 105.70(12) yes
O4 P2 O5 114.35(11) yes
O4 P2 O6 113.78(12) yes
O5 P2 O6 108.31(12) yes
O4 P2 C1 112.75(12) yes
O5 P2 C1 101.85(11) yes
O6 P2 C1 104.73(11) yes
P1 O3 H3 109.5 ?
P2 O5 H5 109.5 ?
P2 O6 H6 109.5 ?
C1 N1 C3 124.4(2) yes
C3 N1 H1N 117.8 ?
C1 N1 H1N 117.8 ?
C6 N2 C2 124.5(2) ?
C6 N2 H2N 117.7 ?
C2 N2 H2N 117.7 ?
P1 C1 P2 117.34(14) yes
P1 C1 N1 110.51(17) yes
P2 C1 N1 107.66(16) yes
N1 C1 H1 106.9 ?
P2 C1 H1 106.9 ?
P1 C1 H1 106.9 ?
N2 C2 C3 119.6(3) ?
N2 C2 H21 120.2 ?
C3 C2 H21 120.2 ?
N1 C3 C2 122.3(3) ?
N1 C3 C4 121.1(2) ?
C2 C3 C4 116.6(3) ?
C5 C4 C3 121.1(3) ?
C5 C4 H41 119.4 ?
C3 C4 H41 119.4 ?
C6 C5 C4 119.5(3) ?
C6 C5 H51 120.2 ?
C4 C5 H51 120.2 ?
N2 C6 C5 118.5(3) ?
N2 C6 H61 120.7 ?
C5 C6 H61 120.7 ?

loop_
_geom_bond_atom_site_label_1
_geom_bond_atom_site_label_2
_geom_bond_distance
_geom_bond_publ_flag
P1 O1 1.504(2) yes
P1 O2 1.5100(18) yes
P1 O3 1.556(2) yes
P1 C1 1.834(2) yes
P2 O4 1.4812(19) yes
P2 O5 1.5405(19) yes
P2 O6 1.544(2) yes
P2 C1 1.825(2) yes
O3 H3 0.84 ?
O5 H5 0.84 ?
O6 H6 0.84 ?
N1 C1 1.460(3) yes
N1 C3 1.366(3) yes
N1 H1N 0.88 ?
N2 C2 1.338(3) ?
N2 C6 1.328(3) ?
N2 H2N 0.88 ?
C1 H1 1.00 ?
C2 C3 1.390(3) ?
C2 H21 0.95 ?
C3 C4 1.404(4) ?
C4 C5 1.380(4) ?
C4 H41 0.95 ?
C5 C6 1.368(4) ?
C5 H51 0.95 ?
C6 H61 0.95 ?

loop_
_geom_hbond_atom_site_label_D
_geom_hbond_atom_site_label_H
_geom_hbond_atom_site_label_A
_geom_hbond_site_symmetry_A
_geom_hbond_distance_DH
_geom_hbond_distance_HA
_geom_hbond_distance_DA
_geom_hbond_angle_DHA
O3 H3 O4 4_565 0.84 1.71 2.514(2) 159
O5 H5 O2 1_556 0.84 1.67 2.479(2) 161
O6 H6 O1 3_766 0.84 1.76 2.586(3) 167
N1 H1N O2 4_566 0.88 2.35 3.193(3) 160
N2 H2N O1 3_665 0.88 1.90 2.733(3) 157
C2 H21 O5 3_666 0.95 2.58 3.220(3) 125
C4 H41 O2 4_566 0.95 2.59 3.402(3) 144
C6 H61 O3 4_465 0.95 2.45 3.196(3) 136
C6 H61 O4 1_454 0.95 2.55 3.346(4) 142

loop_
_geom_torsion_atom_site_label_1
_geom_torsion_atom_site_label_2
_geom_torsion_atom_site_label_3
_geom_torsion_atom_site_label_4
_geom_torsion
_geom_torsion_publ_flag
O1 P1 C1 P2 -61.36(18) ?
O2 P1 C1 P2 172.42(14) yes
O3 P1 C1 P2 54.18(18) ?
O4 P2 C1 P1 -71.32(19) ?
O5 P2 C1 P1 165.67(15) yes
O6 P2 C1 P1 52.90(18) ?
O1 P1 C1 N1 174.72(16) ?
O2 P1 C1 N1 48.5(2) ?
O3 P1 C1 N1 -69.75(19) ?
O4 P2 C1 N1 54.0(2) ?
O5 P2 C1 N1 -69.0(2) ?
O6 P2 C1 N1 178.25(18) ?
C3 N1 C1 P1 -88.9(3) yes
C3 N1 C1 P2 141.8(2) yes
C6 N2 C2 C3 -0.9(4) ?
C1 N1 C3 C2 -3.1(4) yes
C1 N1 C3 C4 176.4(2) ?
N2 C2 C3 N1 -177.1(2) ?
N2 C2 C3 C4 3.4(3) ?
N1 C3 C4 C5 177.0(2) ?
C2 C3 C4 C5 -3.4(4) ?
C3 C4 C5 C6 0.9(4) ?
C2 N2 C6 C5 -1.7(4) ?
C4 C5 C6 N2 1.7(4) ?

loop_
_cod_related_entry_id
_cod_related_entry_database
_cod_related_entry_code
1 ChemSpider 359395
